data_4070227
loop_
_publ_author_name
'Huynh, Han Vinh'
'Han, Yuan'
'Jothibasu, Ramasamy'
'Yang, Jie An'

_publ_section_title
;
 13C NMR Spectroscopic Determination of Ligand Donor Strengths Using
 N-Heterocyclic Carbene Complexes of Palladium(II)
;
_journal_issue 18
_journal_name_full Organometallics
_journal_page_first 5395
_journal_paper_doi 10.1021/om900667d
_journal_volume 28
_journal_year 2009
_chemical_formula_sum 'C35 H46 Br2 Cl2 N4 Pd'
_chemical_formula_weight 859.88
_chemical_name_systematic
; 
 ? 
;
_space_group_IT_number 61
_symmetry_cell_setting orthorhombic
_symmetry_space_group_name_Hall '-P 2ac 2ab'
_symmetry_space_group_name_H-M 'P b c a'
_atom_sites_solution_hydrogens geom
_atom_sites_solution_primary direct
_atom_sites_solution_secondary difmap
_audit_creation_method SHELXL-97
_cell_angle_alpha 90.00
_cell_angle_beta 90.00
_cell_angle_gamma 90.00
_cell_formula_units_Z 8
_cell_length_a 16.8072(8)
_cell_length_b 16.9378(8)
_cell_length_c 26.0670(12)
_cell_measurement_reflns_used 7488
_cell_measurement_temperature 150(2)
_cell_measurement_theta_max 27.52
_cell_measurement_theta_min 2.31
_cell_volume 7420.7(6)
_computing_cell_refinement 'Bruker SMART'
_computing_data_collection 'Bruker SMART'
_computing_data_reduction 'Bruker SAINT'
_computing_molecular_graphics 'Bruker SHELXTL'
_computing_publication_material 'Bruker SHELXTL'
_computing_structure_refinement 'SHELXL-97 (Sheldrick, 1997)'
_computing_structure_solution 'SHELXS-97 (Sheldrick, 1990)'
_diffrn_ambient_temperature 150(2)
_diffrn_measured_fraction_theta_full 1.000
_diffrn_measured_fraction_theta_max 1.000
_diffrn_measurement_device_type 'CCD area detector'
_diffrn_measurement_method 'phi and omega scans'
_diffrn_radiation_monochromator graphite
_diffrn_radiation_source 'fine-focus sealed tube'
_diffrn_radiation_type MoK\a
_diffrn_radiation_wavelength 0.71073
_diffrn_reflns_av_R_equivalents 0.0369
_diffrn_reflns_av_sigmaI/netI 0.0269
_diffrn_reflns_limit_h_max 21
_diffrn_reflns_limit_h_min -18
_diffrn_reflns_limit_k_max 21
_diffrn_reflns_limit_k_min -22
_diffrn_reflns_limit_l_max 33
_diffrn_reflns_limit_l_min -33
_diffrn_reflns_number 50565
_diffrn_reflns_theta_full 27.50
_diffrn_reflns_theta_max 27.50
_diffrn_reflns_theta_min 1.56
_exptl_absorpt_coefficient_mu 2.827
_exptl_absorpt_correction_T_max 0.6017
_exptl_absorpt_correction_T_min 0.3563
_exptl_absorpt_correction_type multi-scan
_exptl_absorpt_process_details 'Sadabs, (Sheldrick 2001)'
_exptl_crystal_colour YELLOW
_exptl_crystal_density_diffrn 1.539
_exptl_crystal_density_meas ?
_exptl_crystal_density_method 'not measured'
_exptl_crystal_description BLOCK
_exptl_crystal_F_000 3472
_exptl_crystal_size_max 0.46
_exptl_crystal_size_mid 0.30
_exptl_crystal_size_min 0.20
_refine_diff_density_max 0.698
_refine_diff_density_min -0.421
_refine_diff_density_rms 0.088
_refine_ls_extinction_method none
_refine_ls_goodness_of_fit_ref 1.055
_refine_ls_hydrogen_treatment constr
_refine_ls_matrix_type full
_refine_ls_number_parameters 417
_refine_ls_number_reflns 8509
_refine_ls_number_restraints 1
_refine_ls_restrained_S_all 1.056
_refine_ls_R_factor_all 0.0425
_refine_ls_R_factor_gt 0.0308
_refine_ls_shift/su_max 0.003
_refine_ls_shift/su_mean 0.000
_refine_ls_structure_factor_coef Fsqd
_refine_ls_weighting_details 'calc w=1/[\s^2^(Fo^2^)+(0.0418P)^2^+4.8932P] where P=(Fo^2^+2Fc^2^)/3'
_refine_ls_weighting_scheme calc
_refine_ls_wR_factor_gt 0.0753
_refine_ls_wR_factor_ref 0.0796
_reflns_number_gt 7055
_reflns_number_total 8509
_reflns_threshold_expression >2sigma(I)
_cod_data_source_file om900667d_si_009.cif
_cod_data_source_block 14
_cod_depositor_comments
;
The following automatic conversions were performed:

'_symmetry_cell_setting' value 'Orthorhombic' changed to
'orthorhombic' according to
/home/saulius/struct/CIF-dictionaries/cif_core.dic dictionary named
'cif_core.dic' version 2.4.2 from 2011-04-26.

Automatic conversion script
Id: cif_fix_values 1715 2011-07-08 13:25:40Z adriana 

The following automatic conversions were performed:

'_exptl_crystal_density_meas' value 'not measured' was changed to '?'
- the value is perceived as not measured.

Automatic conversion script
Id: cif_fix_values 3008 2015-01-20 13:52:24Z robertas 
;
_cod_original_sg_symbol_H-M Pbca
_cod_database_code 4070227

loop_
_symmetry_equiv_pos_as_xyz
'x, y, z'
'-x+1/2, -y, z+1/2'
'-x, y+1/2, -z+1/2'
'x+1/2, -y+1/2, -z'
'-x, -y, -z'
'x-1/2, y, -z-1/2'
'x, -y-1/2, z-1/2'
'-x-1/2, y-1/2, z'

loop_
_atom_site_label
_atom_site_type_symbol
_atom_site_fract_x
_atom_site_fract_y
_atom_site_fract_z
_atom_site_U_iso_or_equiv
_atom_site_adp_type
_atom_site_occupancy
_atom_site_symmetry_multiplicity
_atom_site_calc_flag
_atom_site_refinement_flags
_atom_site_disorder_assembly
_atom_site_disorder_group
Pd1 Pd 0.526006(10) 0.737021(10) 0.881442(7) 0.01850(6) Uani 1 1 d . . .
Br1 Br 0.449600(16) 0.799731(18) 0.812346(10) 0.03377(8) Uani 1 1 d . . .
Br2 Br 0.610132(18) 0.663940(17) 0.940171(10) 0.03638(8) Uani 1 1 d . . .
N1 N 0.66288(12) 0.72922(12) 0.80896(8) 0.0227(4) Uani 1 1 d . . .
N2 N 0.59270(12) 0.62190(12) 0.80320(7) 0.0213(4) Uani 1 1 d . . .
N3 N 0.47637(12) 0.85956(12) 0.95787(8) 0.0241(4) Uani 1 1 d . . .
N4 N 0.41102(13) 0.75172(11) 0.97209(8) 0.0243(4) Uani 1 1 d . . .
C1 C 0.59697(14) 0.69268(14) 0.82658(9) 0.0207(5) Uani 1 1 d . . .
C2 C 0.70259(14) 0.68065(15) 0.77412(9) 0.0241(5) Uani 1 1 d . . .
C3 C 0.77265(15) 0.69014(17) 0.74608(10) 0.0309(6) Uani 1 1 d . . .
H3 H 0.8029 0.7374 0.7479 0.037 Uiso 1 1 calc R . .
C4 C 0.79594(16) 0.62754(18) 0.71551(11) 0.0364(6) Uani 1 1 d . . .
H4 H 0.8434 0.6320 0.6959 0.044 Uiso 1 1 calc R . .
C5 C 0.75178(17) 0.55811(17) 0.71271(10) 0.0350(6) Uani 1 1 d . . .
H5 H 0.7702 0.5162 0.6916 0.042 Uiso 1 1 calc R . .
C6 C 0.68184(16) 0.54863(16) 0.73989(9) 0.0285(5) Uani 1 1 d . . .
H6 H 0.6516 0.5014 0.7377 0.034 Uiso 1 1 calc R . .
C7 C 0.65772(14) 0.61142(14) 0.77067(9) 0.0226(5) Uani 1 1 d . . .
C8 C 0.68874(16) 0.80750(15) 0.82802(10) 0.0290(6) Uani 1 1 d . . .
H8 H 0.6476 0.8257 0.8531 0.035 Uiso 1 1 calc R . .
C9 C 0.76684(18) 0.80046(19) 0.85741(13) 0.0449(8) Uani 1 1 d . . .
H9A H 0.7613 0.7606 0.8844 0.067 Uiso 1 1 calc R . .
H9B H 0.7801 0.8515 0.8729 0.067 Uiso 1 1 calc R . .
H9C H 0.8093 0.7847 0.8338 0.067 Uiso 1 1 calc R . .
C10 C 0.6912(2) 0.86804(17) 0.78523(12) 0.0442(7) Uani 1 1 d . . .
H10A H 0.7298 0.8514 0.7592 0.066 Uiso 1 1 calc R . .
H10B H 0.7071 0.9194 0.7992 0.066 Uiso 1 1 calc R . .
H10C H 0.6384 0.8725 0.7696 0.066 Uiso 1 1 calc R . .
C11 C 0.52930(15) 0.56353(16) 0.81391(10) 0.0288(6) Uani 1 1 d . . .
H11 H 0.4902 0.5894 0.8374 0.035 Uiso 1 1 calc R . .
C12 C 0.48493(16) 0.54158(19) 0.76522(11) 0.0367(7) Uani 1 1 d . . .
H12A H 0.4683 0.5897 0.7474 0.055 Uiso 1 1 calc R . .
H12B H 0.4379 0.5101 0.7740 0.055 Uiso 1 1 calc R . .
H12C H 0.5200 0.5107 0.7428 0.055 Uiso 1 1 calc R . .
C13 C 0.5629(2) 0.49241(17) 0.84197(12) 0.0426(7) Uani 1 1 d . . .
H13A H 0.5996 0.4640 0.8193 0.064 Uiso 1 1 calc R . .
H13B H 0.5193 0.4573 0.8521 0.064 Uiso 1 1 calc R . .
H13C H 0.5915 0.5101 0.8727 0.064 Uiso 1 1 calc R . .
C14 C 0.46392(14) 0.78617(14) 0.94124(9) 0.0203(5) Uani 1 1 d . . .
C15 C 0.4334(2) 0.87809(17) 1.00571(11) 0.0398(7) Uani 1 1 d . . .
H15A H 0.4006 0.9263 1.0019 0.048 Uiso 1 1 calc R . .
H15B H 0.4707 0.8852 1.0348 0.048 Uiso 1 1 calc R . .
C16 C 0.38155(17) 0.80483(15) 1.01304(10) 0.0319(6) Uani 1 1 d . . .
H16A H 0.3894 0.7813 1.0474 0.038 Uiso 1 1 calc R . .
H16B H 0.3245 0.8173 1.0083 0.038 Uiso 1 1 calc R . .
C17 C 0.53466(14) 0.91270(14) 0.93720(9) 0.0223(5) Uani 1 1 d . . .
C18 C 0.61287(16) 0.90873(16) 0.95483(11) 0.0324(6) Uani 1 1 d . . .
C19 C 0.66842(16) 0.95936(18) 0.93243(13) 0.0422(8) Uani 1 1 d . . .
H19 H 0.7220 0.9576 0.9439 0.051 Uiso 1 1 calc R . .
C20 C 0.64817(19) 1.01173(19) 0.89421(12) 0.0421(8) Uani 1 1 d . . .
C21 C 0.56970(19) 1.01569(17) 0.87912(10) 0.0353(6) Uani 1 1 d . . .
H21 H 0.5550 1.0523 0.8532 0.042 Uiso 1 1 calc R . .
C22 C 0.51123(15) 0.96776(14) 0.90064(10) 0.0252(5) Uani 1 1 d . . .
C23 C 0.6366(2) 0.85402(19) 0.99795(14) 0.0550(10) Uani 1 1 d . . .
H23A H 0.6286 0.8807 1.0309 0.082 Uiso 1 1 calc R . .
H23B H 0.6928 0.8397 0.9942 0.082 Uiso 1 1 calc R . .
H23C H 0.6039 0.8062 0.9967 0.082 Uiso 1 1 calc R . .
C24 C 0.7096(2) 1.0652(2) 0.86989(16) 0.0730(14) Uani 1 1 d . . .
H24A H 0.7165 1.1125 0.8911 0.109 Uiso 1 1 calc R . .
H24B H 0.6917 1.0807 0.8355 0.109 Uiso 1 1 calc R . .
H24C H 0.7604 1.0371 0.8673 0.109 Uiso 1 1 calc R . .
C25 C 0.42553(17) 0.97752(17) 0.88559(12) 0.0372(7) Uani 1 1 d . . .
H25A H 0.4050 0.9273 0.8724 0.056 Uiso 1 1 calc R . .
H25B H 0.4212 1.0180 0.8589 0.056 Uiso 1 1 calc R . .
H25C H 0.3944 0.9936 0.9156 0.056 Uiso 1 1 calc R . .
C26 C 0.38051(14) 0.67321(14) 0.96633(9) 0.0229(5) Uani 1 1 d . . .
C27 C 0.32084(15) 0.65998(14) 0.93026(10) 0.0250(5) Uani 1 1 d . . .
C28 C 0.29376(15) 0.58290(15) 0.92399(10) 0.0270(5) Uani 1 1 d . . .
H28 H 0.2545 0.5723 0.8987 0.032 Uiso 1 1 calc R . .
C29 C 0.32268(15) 0.52109(14) 0.95371(10) 0.0269(5) Uani 1 1 d . . .
C30 C 0.37937(15) 0.53719(15) 0.99088(10) 0.0275(5) Uani 1 1 d . . .
H30 H 0.3986 0.4954 1.0118 0.033 Uiso 1 1 calc R . .
C31 C 0.40884(14) 0.61339(14) 0.99823(9) 0.0242(5) Uani 1 1 d . . .
C32 C 0.28324(17) 0.72686(16) 0.90092(11) 0.0338(6) Uani 1 1 d . . .
H32A H 0.2631 0.7664 0.9251 0.051 Uiso 1 1 calc R . .
H32B H 0.2392 0.7065 0.8802 0.051 Uiso 1 1 calc R . .
H32C H 0.3230 0.7512 0.8784 0.051 Uiso 1 1 calc R . .
C33 C 0.29037(18) 0.43831(16) 0.94756(12) 0.0387(7) Uani 1 1 d . . .
H33A H 0.3340 0.4002 0.9508 0.058 Uiso 1 1 calc R . .
H33B H 0.2657 0.4330 0.9137 0.058 Uiso 1 1 calc R . .
H33C H 0.2506 0.4281 0.9742 0.058 Uiso 1 1 calc R . .
C34 C 0.46779(16) 0.62949(17) 1.04043(10) 0.0315(6) Uani 1 1 d . . .
H34A H 0.5055 0.6700 1.0291 0.047 Uiso 1 1 calc R . .
H34B H 0.4967 0.5808 1.0486 0.047 Uiso 1 1 calc R . .
H34C H 0.4395 0.6481 1.0710 0.047 Uiso 1 1 calc R . .
C1S C 0.4411(3) 0.2623(3) 0.81174(15) 0.0763(13) Uani 1 1 d D . .
H1SA H 0.4559 0.2847 0.7780 0.092 Uiso 0.47(3) 1 calc PR A 1
H1SB H 0.4040 0.2180 0.8054 0.092 Uiso 0.47(3) 1 calc PR A 1
H1SC H 0.4021 0.2275 0.7945 0.092 Uiso 0.53(3) 1 d PR A 2
H1SD H 0.4744 0.2876 0.7850 0.092 Uiso 0.53(3) 1 d PR A 2
Cl1 Cl 0.5267(4) 0.2248(6) 0.8406(3) 0.075(2) Uani 0.47(3) 1 d P A 1
Cl1A Cl 0.5005(12) 0.2069(6) 0.8521(4) 0.119(3) Uani 0.53(3) 1 d PD A 2
Cl2 Cl 0.39103(6) 0.33453(7) 0.84652(4) 0.0680(3) Uani 1 1 d . A .

loop_
_atom_site_aniso_label
_atom_site_aniso_U_11
_atom_site_aniso_U_22
_atom_site_aniso_U_33
_atom_site_aniso_U_23
_atom_site_aniso_U_13
_atom_site_aniso_U_12
Pd1 0.02103(10) 0.01783(9) 0.01664(9) -0.00014(7) 0.00206(6) -0.00027(7)
Br1 0.03321(15) 0.04348(17) 0.02461(13) 0.00270(11) -0.00324(10) 0.00581(12)
Br2 0.04511(17) 0.03644(16) 0.02758(14) 0.00557(11) -0.00019(11) 0.01302(12)
N1 0.0224(10) 0.0225(10) 0.0233(10) 0.0002(8) 0.0022(8) 0.0002(8)
N2 0.0235(10) 0.0222(10) 0.0183(9) 0.0002(8) 0.0019(8) 0.0004(8)
N3 0.0325(11) 0.0209(10) 0.0190(10) -0.0018(8) 0.0059(8) -0.0029(8)
N4 0.0343(12) 0.0175(10) 0.0210(10) 0.0002(8) 0.0089(9) 0.0000(8)
C1 0.0217(12) 0.0225(12) 0.0179(11) 0.0027(9) 0.0000(9) 0.0007(9)
C2 0.0236(12) 0.0271(12) 0.0216(12) 0.0013(10) 0.0006(9) 0.0041(10)
C3 0.0252(13) 0.0360(15) 0.0315(14) 0.0036(12) 0.0046(10) 0.0011(11)
C4 0.0281(14) 0.0476(17) 0.0334(14) 0.0009(13) 0.0100(11) 0.0104(12)
C5 0.0395(15) 0.0386(16) 0.0268(13) -0.0025(12) 0.0047(12) 0.0149(12)
C6 0.0340(14) 0.0291(13) 0.0223(12) -0.0014(10) -0.0025(10) 0.0062(11)
C7 0.0235(12) 0.0261(12) 0.0181(11) 0.0014(9) 0.0001(9) 0.0053(9)
C8 0.0295(13) 0.0254(13) 0.0323(14) -0.0045(11) 0.0046(11) -0.0053(10)
C9 0.0356(17) 0.0432(18) 0.056(2) -0.0136(15) -0.0076(14) -0.0037(13)
C10 0.060(2) 0.0245(14) 0.0477(18) 0.0015(13) 0.0107(15) -0.0080(14)
C11 0.0296(13) 0.0288(13) 0.0278(13) -0.0022(11) 0.0052(10) -0.0075(10)
C12 0.0294(15) 0.0433(17) 0.0375(16) -0.0076(13) -0.0011(12) -0.0052(12)
C13 0.060(2) 0.0293(15) 0.0380(16) 0.0065(13) -0.0024(14) -0.0095(14)
C14 0.0223(12) 0.0206(11) 0.0181(11) 0.0017(9) -0.0005(9) 0.0008(9)
C15 0.061(2) 0.0273(14) 0.0309(15) -0.0081(12) 0.0214(14) -0.0052(13)
C16 0.0437(16) 0.0247(13) 0.0272(14) -0.0002(11) 0.0150(11) 0.0025(11)
C17 0.0255(12) 0.0187(11) 0.0226(12) -0.0046(9) 0.0012(9) -0.0028(9)
C18 0.0323(14) 0.0279(13) 0.0370(15) -0.0133(12) -0.0104(11) 0.0022(11)
C19 0.0214(14) 0.0443(17) 0.061(2) -0.0309(16) 0.0013(13) -0.0037(12)
C20 0.0425(17) 0.0398(17) 0.0440(17) -0.0229(14) 0.0186(14) -0.0219(14)
C21 0.0518(18) 0.0285(14) 0.0255(13) -0.0028(11) 0.0079(12) -0.0144(13)
C22 0.0318(14) 0.0213(12) 0.0225(12) -0.0028(10) -0.0008(10) -0.0042(10)
C23 0.062(2) 0.0386(18) 0.064(2) -0.0084(16) -0.0377(18) 0.0102(15)
C24 0.071(3) 0.073(3) 0.074(3) -0.032(2) 0.042(2) -0.049(2)
C25 0.0383(16) 0.0320(15) 0.0413(16) 0.0012(12) -0.0100(13) 0.0011(12)
C26 0.0268(12) 0.0196(12) 0.0222(12) 0.0007(9) 0.0109(9) 0.0003(9)
C27 0.0261(13) 0.0238(12) 0.0251(12) 0.0053(10) 0.0078(10) 0.0037(9)
C28 0.0242(13) 0.0294(13) 0.0273(13) -0.0002(11) 0.0055(10) -0.0013(10)
C29 0.0261(13) 0.0213(12) 0.0332(14) 0.0017(10) 0.0089(10) -0.0013(10)
C30 0.0309(14) 0.0207(12) 0.0308(14) 0.0074(10) 0.0059(10) 0.0023(10)
C31 0.0245(12) 0.0237(12) 0.0244(12) 0.0023(10) 0.0066(10) 0.0005(9)
C32 0.0352(15) 0.0306(14) 0.0356(15) 0.0082(12) 0.0018(12) 0.0064(11)
C33 0.0415(17) 0.0260(14) 0.0484(18) 0.0017(13) 0.0002(13) -0.0062(12)
C34 0.0372(15) 0.0304(14) 0.0270(13) 0.0063(11) -0.0008(11) -0.0025(11)
C1S 0.077(3) 0.111(4) 0.041(2) -0.008(2) -0.009(2) 0.006(3)
Cl1 0.087(4) 0.075(3) 0.064(3) -0.0146(18) -0.0358(19) 0.0183(19)
Cl1A 0.217(7) 0.067(3) 0.072(3) -0.005(2) -0.041(5) 0.036(4)
Cl2 0.0533(5) 0.0917(8) 0.0589(6) -0.0097(5) 0.0093(4) -0.0114(5)

loop_
_atom_type_symbol
_atom_type_description
_atom_type_scat_dispersion_real
_atom_type_scat_dispersion_imag
_atom_type_scat_source
C C 0.0033 0.0016 'International Tables Vol C Tables 4.2.6.8 and 6.1.1.4'
H H 0.0000 0.0000 'International Tables Vol C Tables 4.2.6.8 and 6.1.1.4'
N N 0.0061 0.0033 'International Tables Vol C Tables 4.2.6.8 and 6.1.1.4'
Br Br -0.2901 2.4595 'International Tables Vol C Tables 4.2.6.8 and 6.1.1.4'
Pd Pd -0.9988 1.0072 'International Tables Vol C Tables 4.2.6.8 and 6.1.1.4'
Cl Cl 0.1484 0.1585 'International Tables Vol C Tables 4.2.6.8 and 6.1.1.4'

loop_
_geom_angle_atom_site_label_1
_geom_angle_atom_site_label_2
_geom_angle_atom_site_label_3
_geom_angle
C1 Pd1 C14 174.11(9)
C1 Pd1 Br2 84.97(6)
C14 Pd1 Br2 91.38(6)
C1 Pd1 Br1 87.13(7)
C14 Pd1 Br1 96.65(6)
Br2 Pd1 Br1 171.861(12)
C1 N1 C2 110.1(2)
C1 N1 C8 122.5(2)
C2 N1 C8 127.3(2)
C1 N2 C7 110.3(2)
C1 N2 C11 123.2(2)
C7 N2 C11 126.4(2)
C14 N3 C17 124.7(2)
C14 N3 C15 113.4(2)
C17 N3 C15 121.2(2)
C14 N4 C26 125.6(2)
C14 N4 C16 113.1(2)
C26 N4 C16 121.29(19)
N2 C1 N1 107.3(2)
N2 C1 Pd1 128.57(17)
N1 C1 Pd1 123.95(17)
C3 C2 N1 132.6(2)
C3 C2 C7 121.2(2)
N1 C2 C7 106.2(2)
C4 C3 C2 116.9(3)
C3 C4 C5 121.8(3)
C6 C5 C4 121.7(3)
C5 C6 C7 117.0(3)
C6 C7 N2 132.5(2)
C6 C7 C2 121.4(2)
N2 C7 C2 106.1(2)
N1 C8 C10 111.5(2)
N1 C8 C9 110.6(2)
C10 C8 C9 113.5(2)
N2 C11 C12 111.1(2)
N2 C11 C13 110.7(2)
C12 C11 C13 113.0(2)
N3 C14 N4 108.5(2)
N3 C14 Pd1 123.06(17)
N4 C14 Pd1 128.29(18)
N3 C15 C16 102.2(2)
N4 C16 C15 102.3(2)
C22 C17 C18 121.7(2)
C22 C17 N3 119.0(2)
C18 C17 N3 119.3(2)
C17 C18 C19 117.6(3)
C17 C18 C23 121.6(3)
C19 C18 C23 120.8(3)
C20 C19 C18 122.2(3)
C19 C20 C21 118.3(3)
C19 C20 C24 121.4(3)
C21 C20 C24 120.3(3)
C20 C21 C22 122.1(3)
C17 C22 C21 117.9(2)
C17 C22 C25 121.6(2)
C21 C22 C25 120.5(2)
C27 C26 C31 122.1(2)
C27 C26 N4 118.5(2)
C31 C26 N4 119.3(2)
C28 C27 C26 117.7(2)
C28 C27 C32 120.6(2)
C26 C27 C32 121.6(2)
C29 C28 C27 121.8(2)
C30 C29 C28 118.8(2)
C30 C29 C33 120.2(2)
C28 C29 C33 120.9(2)
C29 C30 C31 121.5(2)
C26 C31 C30 118.0(2)
C26 C31 C34 121.9(2)
C30 C31 C34 120.1(2)
Cl1A C1S Cl2 110.2(4)
Cl1A C1S Cl1 20.3(5)
Cl2 C1S Cl1 115.5(3)

loop_
_geom_bond_atom_site_label_1
_geom_bond_atom_site_label_2
_geom_bond_distance
Pd1 C1 2.008(2)
Pd1 C14 2.052(2)
Pd1 Br2 2.4238(3)
Pd1 Br1 2.4538(3)
N1 C1 1.349(3)
N1 C2 1.395(3)
N1 C8 1.481(3)
N2 C1 1.347(3)
N2 C7 1.395(3)
N2 C11 1.480(3)
N3 C14 1.333(3)
N3 C17 1.435(3)
N3 C15 1.475(3)
N4 C14 1.333(3)
N4 C26 1.433(3)
N4 C16 1.481(3)
C2 C3 1.395(3)
C2 C7 1.397(3)
C3 C4 1.383(4)
C4 C5 1.392(4)
C5 C6 1.382(4)
C6 C7 1.392(3)
C8 C10 1.516(4)
C8 C9 1.524(4)
C11 C12 1.518(4)
C11 C13 1.518(4)
C15 C16 1.528(4)
C17 C22 1.390(3)
C17 C18 1.394(3)
C18 C19 1.396(4)
C18 C23 1.510(4)
C19 C20 1.377(5)
C20 C21 1.378(5)
C20 C24 1.513(4)
C21 C22 1.393(4)
C22 C25 1.502(4)
C26 C27 1.393(4)
C26 C31 1.395(3)
C27 C28 1.392(3)
C27 C32 1.506(3)
C28 C29 1.390(4)
C29 C30 1.386(4)
C29 C33 1.512(4)
C30 C31 1.396(3)
C31 C34 1.505(4)
C1S Cl1A 1.728(4)
C1S Cl2 1.740(5)
C1S Cl1 1.742(7)
